data_9011875
loop_
_publ_author_name
'Sandomirskii, P. A.'
'Belov, N. V.'

_publ_section_title
;The OD structure of zorite Locality: central natrolite region, Yubileinaya
 pegmatoid vein, Lovozero massif
;
_journal_name_full 'Soviet Physics Crystallography'
_journal_page_first 686
_journal_page_last 693
_journal_volume 24
_journal_year 1979
_chemical_compound_source 'central natrolite region, Yubileinaya pegmatoid vein, Lovozero massif'
_chemical_formula_sum 'H36 Na3 Nb0.2 O24.75 Si6 Ti2.3'
_chemical_name_mineral Zorite
_space_group_IT_number 65
_symmetry_space_group_name_Hall '-C 2 2'
_symmetry_space_group_name_H-M 'C m m m'
_cell_angle_alpha 90
_cell_angle_beta 90
_cell_angle_gamma 90
_cell_formula_units_Z 2
_cell_length_a 23.241
_cell_length_b 7.238
_cell_length_c 6.955
_cell_volume 1169.959
_database_code_amcsd 0015580
_exptl_crystal_density_diffrn 2.267
_cod_original_formula_sum 'Ti2.3 Nb.2 Si6 Na3 O24.75 H36'
_cod_database_code 9011875

loop_
_space_group_symop_operation_xyz
x,y,z
1/2+x,1/2+y,z
x,-y,z
1/2+x,1/2-y,z
-x,y,-z
1/2-x,1/2+y,-z
-x,y,z
1/2-x,1/2+y,z
x,-y,-z
1/2+x,1/2-y,-z
x,y,-z
1/2+x,1/2+y,-z
-x,-y,z
1/2-x,1/2-y,z
-x,-y,-z
1/2-x,1/2-y,-z

loop_
_atom_site_label
_atom_site_fract_x
_atom_site_fract_y
_atom_site_fract_z
_atom_site_occupancy
_atom_site_U_iso_or_equiv
_atom_site_type_symbol
_atom_site_attached_hydrogens
Ti1 0.25000 0.25000 0.00000 0.90000 0.00899 Ti 0
Nb1 0.25000 0.25000 0.00000 0.10000 0.00899 Nb 0
Ti2 0.00000 0.50000 0.04570 0.25000 0.01938 Ti 0
Si1 0.16180 0.00000 0.26970 1.00000 0.00861 Si 0
Si2 0.06390 0.09430 0.00000 0.50000 0.01039 Si 0
Na1 0.25000 0.25000 0.50000 0.50000 0.02786 Na 0
Na2 0.36540 0.00000 0.21820 0.50000 0.04939 Na 0
O1 0.15450 0.00000 0.50000 1.00000 0.02153 O 0
O2 0.09520 0.00000 0.18780 1.00000 0.02026 O 0
O3 0.19400 0.18530 0.20360 1.00000 0.02153 O 0
O4 0.22080 0.50000 0.00000 1.00000 0.01393 O 0
O5 0.00000 0.00000 0.00000 1.00000 0.01267 O 0
O6 0.06020 0.31970 0.00000 0.50000 0.02913 O 0
O7 0.01120 0.50000 0.28260 0.12500 0.02786 O 0
Wat1 0.29490 0.05370 0.50000 0.50000 0.05066 O 2
Wat2 0.08110 0.38240 0.50000 0.25000 0.07726 O 2
Wat3 0.07200 0.50000 0.50000 0.12500 ? O 2
Wat4 0.10000 0.30000 0.50000 0.25000 ? O 2
Wat5 0.03000 0.09000 0.50000 0.25000 ? O 2

loop_
_cod_changelog_entry_id
_cod_changelog_entry_author
_cod_changelog_entry_date
_cod_changelog_entry_text
1
;cod-tools version 3.8.0
Id: cif_guess_AMCSD_atom_types 9581 2023-05-17 12:35:41Z saulius
;
2023-05-18T11:41:46+03:00
;Derived atom types and hydrogen counts
from atom names that follow the AMCSD naming convention
(Wat == water, O-H == hydroxyl).
;

loop_
_cod_related_entry_id
_cod_related_entry_database
_cod_related_entry_code
1 AMCSD 0015580
